data_4333590
loop_
_publ_author_name
'Stacey Lindsay'
'Siu K. Lo'
'Oliver R. Maguire'
'Eckhard Bill'
'Michael R. Probert'
'Stephen Sproules'
'Corinna R. Hess'

_publ_section_title
;
 Syntheses and Electronic Structure of Bimetallic Complexes Containing a
 Flexible Redox-Active Bridging Ligand
;
_journal_name_full 'Inorganic Chemistry'
_journal_page_first 898
_journal_page_last 909
_journal_paper_doi 10.1021/ic302087f
_journal_volume 52
_journal_year 2013
_chemical_formula_moiety 'C50 H42 F6 Fe2 N10 O6 S2, 2(C F3 O3 S), 4(C2 H3 N)'
_chemical_formula_sum 'C62 H57 F12 Fe2 N15 O12 S4'
_chemical_formula_weight 1672.17
_chemical_name_systematic
;
 ? 
;
_space_group_crystal_system triclinic
_space_group_IT_number 2
_space_group_name_Hall '-P 1'
_space_group_name_H-M_alt 'P -1'
_symmetry_space_group_name_Hall '-P 1'
_symmetry_space_group_name_H-M 'P -1'
_atom_sites_solution_hydrogens geom
_atom_sites_solution_primary direct
_atom_sites_solution_secondary difmap
_cell_angle_alpha 106.9800(10)
_cell_angle_beta 109.4480(10)
_cell_angle_gamma 97.5000(10)
_cell_formula_units_Z 1
_cell_length_a 10.6568(2)
_cell_length_b 12.9150(2)
_cell_length_c 15.0100(3)
_cell_measurement_reflns_used 9892
_cell_measurement_temperature 100.0
_cell_measurement_theta_max 67.23
_cell_measurement_theta_min 3.35
_cell_volume 1802.68(6)
_computing_cell_refinement 'SAINT v8.18C (Bruker, 2012)'
_computing_data_collection 'Proteum2 (Bruker, 2010)'
_computing_data_reduction 'SAINT v8.18C (Bruker, 2012)'
_computing_molecular_graphics
;
O. V. Dolomanov, L. J. Bourhis, R. J. Gildea, J. A. K. Howard and H. Puschmann,
OLEX2: a complete structure solution, refinement and analysis program.
J. Appl. Cryst. (2009). 42, 339-341.
;
_computing_publication_material
;
O. V. Dolomanov, L. J. Bourhis, R. J. Gildea, J. A. K. Howard and H. Puschmann,
OLEX2: a complete structure solution, refinement and analysis program.
J. Appl. Cryst. (2009). 42, 339-341.
;
_computing_structure_refinement
;
XL, G.M. Sheldrick, Acta Cryst.
(2008). A64, 112-122
;
_computing_structure_solution 'SHELXS-97 (Sheldrick, 2008)'
_diffrn_ambient_temperature 100.0
_diffrn_detector 'CCD area detector'
_diffrn_detector_type 'Bruker Pt 135 CCD area detector'
_diffrn_measured_fraction_theta_full 0.899
_diffrn_measured_fraction_theta_max 0.899
_diffrn_measurement_device 'three-circle diffractometer'
_diffrn_measurement_device_type 'Bruker Pt 135 CCD area detector'
_diffrn_measurement_method '\f and \w scans'
_diffrn_radiation_collimation 'focused optics'
_diffrn_radiation_monochromator 'Bruker Helios multilayer optics'
_diffrn_radiation_probe x-ray
_diffrn_radiation_type CuK\a
_diffrn_radiation_wavelength 1.54188
_diffrn_radiation_xray_symbol K-L~3~
_diffrn_reflns_av_R_equivalents 0.0393
_diffrn_reflns_av_unetI/netI 0.0437
_diffrn_reflns_limit_h_max 12
_diffrn_reflns_limit_h_min -12
_diffrn_reflns_limit_k_max 15
_diffrn_reflns_limit_k_min -15
_diffrn_reflns_limit_l_max 17
_diffrn_reflns_limit_l_min -16
_diffrn_reflns_number 16924
_diffrn_reflns_theta_full 67.53
_diffrn_reflns_theta_max 67.53
_diffrn_reflns_theta_min 3.35
_diffrn_source 'Microstar rotating anode'
_diffrn_source_target Cu
_diffrn_source_type 'rotating anode'
_diffrn_standards_number 0
_exptl_absorpt_coefficient_mu 5.198
_exptl_absorpt_correction_T_max 0.7530
_exptl_absorpt_correction_T_min 0.5882
_exptl_absorpt_correction_type multi-scan
_exptl_absorpt_process_details
;
SADABS-2008/1 (Bruker,2008) was used for absorption correction.
wR2(int) was 0.0907 before and 0.0575 after correction.
The Ratio of minimum to maximum transmission is 0.7811.
The \l/2 correction factor is 0.0015.
;
_exptl_crystal_colour 'clear pinkish pink'
_exptl_crystal_colour_lustre clear
_exptl_crystal_colour_modifier pinkish
_exptl_crystal_colour_primary pink
_exptl_crystal_density_diffrn 1.540
_exptl_crystal_description block
_exptl_crystal_F_000 854
_exptl_crystal_size_max 0.12
_exptl_crystal_size_mid 0.11
_exptl_crystal_size_min 0.07
_refine_diff_density_max 0.591
_refine_diff_density_min -0.742
_refine_diff_density_rms 0.088
_refine_ls_extinction_method none
_refine_ls_goodness_of_fit_ref 1.093
_refine_ls_hydrogen_treatment constr
_refine_ls_matrix_type full
_refine_ls_number_parameters 523
_refine_ls_number_reflns 5831
_refine_ls_number_restraints 23
_refine_ls_restrained_S_all 1.092
_refine_ls_R_factor_all 0.0555
_refine_ls_R_factor_gt 0.0526
_refine_ls_shift/su_max 0.001
_refine_ls_shift/su_mean 0.000
_refine_ls_structure_factor_coef Fsqd
_refine_ls_weighting_details 'calc w=1/[\s^2^(Fo^2^)+(0.1040P)^2^+1.3733P] where P=(Fo^2^+2Fc^2^)/3'
_refine_ls_weighting_scheme calc
_refine_ls_wR_factor_gt 0.1550
_refine_ls_wR_factor_ref 0.1591
_reflns_number_gt 5463
_reflns_number_total 5831
_reflns_threshold_expression >2sigma(I)
_cod_data_source_file ic302087f_si_002_3.cif
_cod_data_source_block compound_2*4MeCN
_cod_database_code 4333590
_olex2_refinement_description
;
1. Fixed Uiso
 At 1.2 times of:
  H24 of C24, H11 of C11, H6 of C6, H4 of C4, H16A of C16A, H21 of C21, H1 of
  C1, H17A of C17A, H8 of C8, H18 of C18, H17 of C17, H18A of C18A, H12 of C12,
  H10 of C10, H23 of C23, H3 of C3, H16 of C16, H22 of C22, {H19A,H19B} of C19,
  H15A of C15A, H15 of C15, H2 of C2, {H13A,H13B,H13C,H13D} of C13
 At 1.5 times of:
  {H1CA,H1CB,H1CC} of C1C, {H3AA,H3AB,H3AC} of C3AA, {H3AD,H3AE,H3AF} of C3A
2. Restrained distances
 C14A-C13 ~ C14-C13
 with sigma of 0.02
3. Uiso/Uaniso restraints and constraints
Uanis(C18) = Uanis(C18A)
Uanis(C16) = Uanis(C16A)
Uanis(C15) = Uanis(C15A)
Uanis(C14) = Uanis(C14A)
Uanis(C2T) = Uanis(C2TA)
Uanis(F6T) = Uanis(F6TA)
Uanis(F5T) = Uanis(F5TA)
Uanis(F4T) = Uanis(F4TA)
Uanis(S2T) = Uanis(S2TA)
Uanis(O4T) = Uanis(O4TA)
Uanis(O6T) = Uanis(O6TA)
Uanis(O5T) = Uanis(O5TA)
Uanis(F1T) = Uanis(F1TA)
Uanis(F2T) = Uanis(F2TA)
Uanis(F3T) = Uanis(F3TA)
Uanis(C1T) = Uanis(C1TA)
Uanis(O3T) = Uanis(O3TA)
Uanis(O2T) = Uanis(O2TA)
Uanis(C17) = Uanis(C17A)
Uiso(N2A) = Uiso(N2AA) = Uiso(C3A) = Uiso(C3AA) = Uiso(C4A) = Uiso(C4AA)
4. Same fragment restrains
{S2TA, O6TA, O4TA, O5TA, C2TA, F6TA, F5TA, F4TA}
as
{S2T, O5T, O6T, O4T, C2T, F5T, F4T, F6T}
{N2A, C4A, C3A}
as
{N2AA, C4AA, C3AA}
5. others
 Sof(S2T)=Sof(O5T)=Sof(O6T)=Sof(O4T)=Sof(C2T)=Sof(F5T)=Sof(F4T)=Sof(F6T)=
 Sof(H13A)=Sof(H13B)=1-Sof(O5T)=1-Sof(O5T)=Sof(C18)=Sof(H18)=Sof(C14)=Sof(C17)=
 Sof(H17)=Sof(C15)=Sof(H15)=Sof(C16)=Sof(H16)=1-Sof(O5T)=1-Sof(O5T)=1-Sof(O5T)=
 1-Sof(O5T)=1-Sof(O5T)=1-Sof(O5T)=1-Sof(O5T)=1-Sof(O5T)=1-Sof(O5T)=1-Sof(O5T)=1-
 Sof(O5T)=1-Sof(O5T)=1-Sof(O5T)=1-Sof(O5T)=1-Sof(O5T)=1-Sof(O5T)=1-Sof(O5T)=
 Sof(N2A)=Sof(C4A)=Sof(C3A)=Sof(H3AD)=Sof(H3AE)=Sof(H3AF)=1-Sof(O5T)=1-Sof(O5T)=
 1-Sof(O5T)=1-Sof(O5T)=1-Sof(O5T)=1-Sof(O5T)
 Sof(O2T)=Sof(O3T)=Sof(F1T)=Sof(F2T)=Sof(F3T)=Sof(C1T)=1-Sof(O3T)=1-Sof(O3T)=1-
 Sof(O3T)=1-Sof(O3T)=1-Sof(O3T)=1-Sof(O3T)
6.a Secondary CH2 refined with riding coordinates:
 C13(H13A,H13B), C13(H13C,H13D), C19(H19A,H19B)
6.b Aromatic/amide H refined with riding coordinates:
 C8(H8), C6(H6), C24(H24), C1(H1), C18(H18), C12(H12), C11(H11), C10(H10),
 C23(H23), C2(H2), C3(H3), C22(H22), C21(H21), C4(H4), C17(H17), C15(H15),
 C16(H16), C18A(H18A), C17A(H17A), C16A(H16A), C15A(H15A)
6.c Idealised Me refined as rotating group:
 C1C(H1CA,H1CB,H1CC), C3A(H3AD,H3AE,H3AF), C3AA(H3AA,H3AB,H3AC)
;

loop_
_space_group_symop_id
_space_group_symop_operation_xyz
1 'x, y, z'
2 '-x, -y, -z'

loop_
_atom_site_label
_atom_site_type_symbol
_atom_site_fract_x
_atom_site_fract_y
_atom_site_fract_z
_atom_site_U_iso_or_equiv
_atom_site_adp_type
_atom_site_occupancy
_atom_site_symmetry_multiplicity
_atom_site_calc_flag
_atom_site_refinement_flags
_atom_site_disorder_assembly
_atom_site_disorder_group
Fe1 Fe -0.25967(4) 0.72947(3) 0.41327(3) 0.01894(17) Uani 1 1 d . . .
S1T S -0.16764(8) 0.47962(6) 0.34810(6) 0.0271(2) Uani 1 1 d . . .
S2T S 0.2294(12) 0.8322(8) 0.1649(7) 0.0308(12) Uani 0.552(3) 1 d PD A 1
O5T O 0.3510(13) 0.9243(13) 0.2071(11) 0.043(2) Uani 0.552(3) 1 d PD A 1
O6T O 0.252(4) 0.724(2) 0.133(2) 0.053(2) Uani 0.552(3) 1 d PD A 1
O4T O 0.1427(7) 0.8427(6) 0.2212(5) 0.0520(14) Uani 0.552(3) 1 d PD A 1
C2T C 0.1218(9) 0.8396(10) 0.0435(7) 0.037(2) Uani 0.552(3) 1 d PD A 1
F5T F 0.0935(12) 0.9355(11) 0.0523(14) 0.059(3) Uani 0.552(3) 1 d PD A 1
F4T F 0.0024(7) 0.7657(6) 0.0036(5) 0.0845(18) Uani 0.552(3) 1 d PD A 1
F6T F 0.1861(9) 0.8201(10) -0.0211(6) 0.089(3) Uani 0.552(3) 1 d PD A 1
N2 N -0.0745(2) 0.8034(2) 0.39503(19) 0.0220(5) Uani 1 1 d . . .
N1 N -0.3330(3) 0.7083(2) 0.25364(19) 0.0245(6) Uani 1 1 d . . .
O1T O -0.2233(3) 0.56939(19) 0.38953(18) 0.0361(6) Uani 1 1 d . B .
N5 N 0.4652(3) 1.3370(2) 0.60086(18) 0.0224(5) Uani 1 1 d . . .
N3 N 0.3351(2) 1.1121(2) 0.53232(18) 0.0212(5) Uani 1 1 d . . .
C7 C 0.0625(3) 0.8594(2) 0.4692(2) 0.0223(6) Uani 1 1 d . . .
C8 C 0.1306(3) 0.9588(2) 0.4695(2) 0.0216(6) Uani 1 1 d . A .
H8 H 0.0853 0.9909 0.4222 0.026 Uiso 1 1 calc R . .
C6 C -0.0945(3) 0.7886(3) 0.3032(2) 0.0281(7) Uani 1 1 d . . .
H6 H -0.0200 0.8127 0.2867 0.034 Uiso 1 1 calc R . .
C13 C 0.3172(3) 1.0946(2) 0.4253(2) 0.0242(6) Uani 1 1 d D . .
H13A H 0.3002 1.0139 0.3871 0.029 Uiso 0.552(3) 1 calc PR A 1
H13B H 0.4024 1.1346 0.4243 0.029 Uiso 0.552(3) 1 calc PR A 1
H13C H 0.2707 1.0147 0.3845 0.029 Uiso 0.448(3) 1 calc PR A 2
H13D H 0.4102 1.1077 0.4240 0.029 Uiso 0.448(3) 1 calc PR A 2
C24 C 0.5145(3) 1.4388(3) 0.6022(2) 0.0269(7) Uani 1 1 d . . .
H24 H 0.4595 1.4911 0.6046 0.032 Uiso 1 1 calc R . .
C9 C 0.2658(3) 1.0121(2) 0.5390(2) 0.0209(6) Uani 1 1 d . . .
C19 C 0.4833(3) 1.1518(2) 0.5996(2) 0.0228(6) Uani 1 1 d . . .
H19A H 0.5326 1.0967 0.5762 0.027 Uiso 1 1 calc R A .
H19B H 0.4946 1.1587 0.6694 0.027 Uiso 1 1 calc R . .
C1 C -0.4600(3) 0.6610(3) 0.1835(2) 0.0300(7) Uani 1 1 d . . .
H1 H -0.5321 0.6424 0.2044 0.036 Uiso 1 1 calc R . .
C20 C 0.5444(3) 1.2641(3) 0.5990(2) 0.0231(6) Uani 1 1 d . A .
C18 C 0.091(5) 1.285(4) 0.382(4) 0.023(4) Uani 0.552(3) 1 d P A 1
H18 H 0.0774 1.3514 0.4219 0.028 Uiso 0.552(3) 1 calc PR A 1
O2T O -0.075(2) 0.518(3) 0.3131(18) 0.0523(17) Uani 0.306(4) 1 d P B 1
O3T O -0.127(3) 0.4224(16) 0.409(2) 0.061(2) Uani 0.306(4) 1 d P B 1
C12 C 0.1256(3) 0.8129(3) 0.5390(2) 0.0263(7) Uani 1 1 d . A .
H12 H 0.0787 0.7451 0.5390 0.032 Uiso 1 1 calc R . .
F1T F -0.264(2) 0.2937(12) 0.1956(11) 0.0665(14) Uani 0.306(4) 1 d P B 1
F2T F -0.4067(9) 0.3413(10) 0.2576(7) 0.0768(14) Uani 0.306(4) 1 d P B 1
F3T F -0.3505(14) 0.4377(9) 0.1752(7) 0.0557(10) Uani 0.306(4) 1 d P B 1
C1T C -0.301(2) 0.3839(14) 0.2409(13) 0.0389(15) Uani 0.306(4) 1 d P B 1
C11 C 0.2576(3) 0.8666(3) 0.6082(2) 0.0294(7) Uani 1 1 d . . .
H11 H 0.3014 0.8350 0.6563 0.035 Uiso 1 1 calc R A .
C5 C -0.2313(3) 0.7350(3) 0.2233(2) 0.0301(7) Uani 1 1 d . . .
C10 C 0.3290(3) 0.9659(3) 0.6101(2) 0.0260(7) Uani 1 1 d . A .
H10 H 0.4199 1.0018 0.6591 0.031 Uiso 1 1 calc R . .
C23 C 0.6418(4) 1.4704(3) 0.6001(3) 0.0349(8) Uani 1 1 d . . .
H23 H 0.6738 1.5430 0.6009 0.042 Uiso 1 1 calc R . .
C2 C -0.4915(4) 0.6378(4) 0.0812(3) 0.0419(9) Uani 1 1 d . . .
H2 H -0.5836 0.6055 0.0333 0.050 Uiso 1 1 calc R . .
C3 C -0.3870(4) 0.6624(4) 0.0502(3) 0.0514(11) Uani 1 1 d . . .
H3 H -0.4057 0.6465 -0.0195 0.062 Uiso 1 1 calc R . .
C22 C 0.7221(3) 1.3946(3) 0.5967(3) 0.0358(8) Uani 1 1 d . A .
H22 H 0.8098 1.4141 0.5945 0.043 Uiso 1 1 calc R . .
C21 C 0.6730(3) 1.2898(3) 0.5968(2) 0.0303(7) Uani 1 1 d . . .
H21 H 0.7268 1.2367 0.5953 0.036 Uiso 1 1 calc R A .
C4 C -0.2542(4) 0.7108(4) 0.1225(3) 0.0450(10) Uani 1 1 d . . .
H4 H -0.1800 0.7271 0.1029 0.054 Uiso 1 1 calc R . .
C14 C 0.1960(7) 1.1383(7) 0.3747(7) 0.0219(14) Uani 0.552(3) 1 d PD A 1
C17 C 0.0178(7) 1.2417(6) 0.2751(5) 0.0349(12) Uani 0.552(3) 1 d P A 1
H17 H -0.0390 1.2815 0.2424 0.042 Uiso 0.552(3) 1 calc PR A 1
C15 C 0.1203(7) 1.0876(6) 0.2689(5) 0.0358(11) Uani 0.552(3) 1 d P A 1
H15 H 0.1310 1.0181 0.2321 0.043 Uiso 0.552(3) 1 calc PR A 1
C16 C 0.0310(8) 1.1397(6) 0.2196(5) 0.0407(12) Uani 0.552(3) 1 d P A 1
H16 H -0.0209 1.1065 0.1486 0.049 Uiso 0.552(3) 1 calc PR A 1
C18A C 0.111(6) 1.290(6) 0.372(5) 0.023(4) Uani 0.448(3) 1 d P A 2
H18A H 0.0724 1.3431 0.4061 0.028 Uiso 0.448(3) 1 calc PR A 2
C17A C 0.0904(9) 1.2814(7) 0.2793(6) 0.0349(12) Uani 0.448(3) 1 d P A 2
H17A H 0.0340 1.3223 0.2478 0.042 Uiso 0.448(3) 1 calc PR A 2
C16A C 0.1513(10) 1.2123(7) 0.2267(6) 0.0407(12) Uani 0.448(3) 1 d P A 2
H16A H 0.1409 1.2069 0.1600 0.049 Uiso 0.448(3) 1 calc PR A 2
C15A C 0.2284(9) 1.1511(7) 0.2754(6) 0.0358(11) Uani 0.448(3) 1 d P A 2
H15A H 0.2721 1.1025 0.2426 0.043 Uiso 0.448(3) 1 calc PR A 2
C14A C 0.2398(10) 1.1625(9) 0.3716(9) 0.0219(14) Uani 0.448(3) 1 d PD A 2
S2TA S 0.2169(15) 0.8084(11) 0.1568(9) 0.0308(12) Uani 0.448(3) 1 d PD A 2
O6TA O 0.257(6) 0.704(3) 0.137(3) 0.053(2) Uani 0.448(3) 1 d PD A 2
O4TA O 0.0913(9) 0.8026(8) 0.1727(6) 0.0520(14) Uani 0.448(3) 1 d PD A 2
O5TA O 0.3229(17) 0.9090(16) 0.2201(14) 0.043(2) Uani 0.448(3) 1 d PD A 2
C2TA C 0.1666(10) 0.8329(13) 0.0362(9) 0.037(2) Uani 0.448(3) 1 d PD A 2
F6TA F 0.2628(11) 0.8410(14) 0.0061(8) 0.089(3) Uani 0.448(3) 1 d PD A 2
F5TA F 0.1336(17) 0.9311(14) 0.0477(18) 0.059(3) Uani 0.448(3) 1 d PD A 2
F4TA F 0.0603(9) 0.7471(7) -0.0370(6) 0.0845(18) Uani 0.448(3) 1 d PD A 2
F1TA F -0.2783(7) 0.3187(5) 0.1685(4) 0.0665(14) Uani 0.694(4) 1 d P B 2
F2TA F -0.4229(4) 0.4010(5) 0.2099(3) 0.0768(14) Uani 0.694(4) 1 d P B 2
F3TA F -0.2843(4) 0.4788(3) 0.1618(3) 0.0557(10) Uani 0.694(4) 1 d P B 2
C1TA C -0.2972(7) 0.4133(6) 0.2148(5) 0.0389(15) Uani 0.694(4) 1 d P B 2
O2TA O -0.0424(7) 0.5119(11) 0.3352(6) 0.0523(17) Uani 0.694(4) 1 d P B 2
O3TA O -0.1749(10) 0.3932(6) 0.3911(8) 0.061(2) Uani 0.694(4) 1 d P B 2
N4 N 0.1806(3) 1.2325(2) 0.42660(19) 0.0231(5) Uani 1 1 d . . .
C1B C 0.1566(5) 1.4704(4) 0.1257(3) 0.0478(10) Uani 1 1 d . . .
N1A N 0.2501(4) 1.4401(4) 0.1201(3) 0.0610(10) Uani 1 1 d . . .
C1C C 0.0364(5) 1.5093(4) 0.1322(4) 0.0536(11) Uani 1 1 d . . .
H1CA H 0.0229 1.5020 0.1918 0.080 Uiso 1 1 calc R . .
H1CB H -0.0450 1.4640 0.0711 0.080 Uiso 1 1 calc R . .
H1CC H 0.0506 1.5879 0.1381 0.080 Uiso 1 1 calc R . .
N2A N 0.4343(14) 1.2769(12) 0.3388(10) 0.0929(16) Uiso 0.552(3) 1 d PD A 1
C4A C 0.3812(16) 1.2358(16) 0.2494(10) 0.0929(16) Uiso 0.552(3) 1 d PD A 1
C3A C 0.3073(15) 1.2000(12) 0.1391(10) 0.0929(16) Uiso 0.552(3) 1 d PD A 1
H3AD H 0.2343 1.1317 0.1152 0.139 Uiso 0.552(3) 1 calc PR A 1
H3AE H 0.3717 1.1850 0.1060 0.139 Uiso 0.552(3) 1 calc PR A 1
H3AF H 0.2666 1.2592 0.1227 0.139 Uiso 0.552(3) 1 calc PR A 1
N2AA N 0.4645(18) 1.2616(15) 0.3442(12) 0.0929(16) Uiso 0.448(3) 1 d PD A 2
C4AA C 0.417(2) 1.2281(19) 0.2556(12) 0.0929(16) Uiso 0.448(3) 1 d PD A 2
C3AA C 0.3608(18) 1.1762(15) 0.1459(12) 0.0929(16) Uiso 0.448(3) 1 d PD A 2
H3AA H 0.2927 1.1057 0.1246 0.139 Uiso 0.448(3) 1 calc PR A 2
H3AB H 0.4351 1.1613 0.1233 0.139 Uiso 0.448(3) 1 calc PR A 2
H3AC H 0.3166 1.2267 0.1158 0.139 Uiso 0.448(3) 1 calc PR A 2

loop_
_atom_site_aniso_label
_atom_site_aniso_U_11
_atom_site_aniso_U_22
_atom_site_aniso_U_33
_atom_site_aniso_U_23
_atom_site_aniso_U_13
_atom_site_aniso_U_12
Fe1 0.0169(3) 0.0205(3) 0.0172(3) 0.00578(18) 0.00560(19) 0.00276(18)
S1T 0.0259(4) 0.0265(4) 0.0264(4) 0.0061(3) 0.0096(3) 0.0078(3)
S2T 0.0343(18) 0.035(4) 0.0310(13) 0.018(2) 0.0155(13) 0.013(2)
O5T 0.026(5) 0.051(4) 0.035(4) 0.013(3) 0.001(3) -0.005(3)
O6T 0.069(3) 0.043(8) 0.073(3) 0.039(5) 0.034(3) 0.035(6)
O4T 0.055(4) 0.068(4) 0.050(4) 0.025(3) 0.037(3) 0.017(3)
C2T 0.019(6) 0.045(3) 0.039(3) 0.013(2) 0.003(3) 0.009(4)
F5T 0.054(7) 0.066(2) 0.056(2) 0.0349(18) 0.006(5) 0.028(4)
F4T 0.068(4) 0.074(3) 0.061(4) 0.014(3) -0.014(2) -0.018(3)
F6T 0.133(9) 0.118(6) 0.034(4) 0.032(4) 0.040(5) 0.056(8)
N2 0.0186(12) 0.0233(12) 0.0202(13) 0.0051(10) 0.0060(10) 0.0026(10)
N1 0.0214(13) 0.0268(13) 0.0195(13) 0.0045(10) 0.0062(11) 0.0014(10)
O1T 0.0438(14) 0.0261(11) 0.0304(12) 0.0047(9) 0.0087(11) 0.0110(10)
N5 0.0219(13) 0.0220(12) 0.0191(12) 0.0050(10) 0.0067(10) 0.0009(10)
N3 0.0173(12) 0.0204(12) 0.0193(12) 0.0052(9) 0.0023(10) 0.0013(9)
C7 0.0184(14) 0.0225(14) 0.0227(15) 0.0032(11) 0.0085(12) 0.0041(11)
C8 0.0210(15) 0.0235(14) 0.0181(14) 0.0061(11) 0.0057(12) 0.0072(12)
C6 0.0223(15) 0.0347(17) 0.0245(16) 0.0072(13) 0.0112(13) 0.0006(13)
C13 0.0265(16) 0.0219(14) 0.0202(15) 0.0061(11) 0.0062(12) 0.0041(12)
C24 0.0305(16) 0.0259(15) 0.0235(15) 0.0096(12) 0.0105(13) 0.0026(12)
C9 0.0215(15) 0.0194(13) 0.0208(14) 0.0059(11) 0.0082(12) 0.0055(11)
C19 0.0164(14) 0.0256(15) 0.0223(15) 0.0075(12) 0.0039(12) 0.0046(11)
C1 0.0220(16) 0.0381(17) 0.0216(16) 0.0054(13) 0.0052(13) 0.0021(13)
C20 0.0203(14) 0.0282(15) 0.0163(14) 0.0059(11) 0.0047(12) 0.0031(12)
C18 0.030(11) 0.029(4) 0.023(8) 0.015(5) 0.018(4) 0.010(7)
O2T 0.017(4) 0.091(3) 0.028(5) 0.002(3) 0.004(3) 0.003(4)
O3T 0.112(8) 0.028(4) 0.061(5) 0.024(4) 0.046(5) 0.024(3)
C12 0.0228(15) 0.0283(15) 0.0289(16) 0.0127(13) 0.0105(13) 0.0035(12)
F1T 0.096(3) 0.038(3) 0.039(3) -0.0041(16) 0.006(3) 0.026(2)
F2T 0.0321(17) 0.111(4) 0.045(2) -0.0013(19) 0.0010(17) -0.011(2)
F3T 0.073(3) 0.063(2) 0.0280(15) 0.0176(15) 0.0142(17) 0.0191(19)
C1T 0.047(3) 0.036(4) 0.028(4) 0.012(2) 0.005(3) 0.016(3)
C11 0.0265(16) 0.0375(17) 0.0278(17) 0.0194(14) 0.0083(14) 0.0078(14)
C5 0.0244(16) 0.0371(17) 0.0230(16) 0.0063(13) 0.0088(13) -0.0001(13)
C10 0.0193(15) 0.0305(16) 0.0231(15) 0.0108(12) 0.0027(12) 0.0026(12)
C23 0.0335(18) 0.0329(18) 0.0336(18) 0.0122(14) 0.0122(15) -0.0050(14)
C2 0.0262(18) 0.063(2) 0.0232(17) 0.0067(16) 0.0051(15) -0.0006(16)
C3 0.039(2) 0.083(3) 0.0182(17) 0.0099(18) 0.0075(16) -0.002(2)
C22 0.0236(16) 0.045(2) 0.0336(18) 0.0126(15) 0.0112(14) -0.0032(15)
C21 0.0223(16) 0.0396(18) 0.0278(17) 0.0110(14) 0.0101(13) 0.0051(13)
C4 0.0313(19) 0.071(3) 0.0244(18) 0.0109(17) 0.0127(15) -0.0034(18)
C14 0.034(5) 0.020(4) 0.0181(17) 0.012(2) 0.015(3) 0.003(3)
C17 0.039(4) 0.040(3) 0.030(2) 0.020(2) 0.011(3) 0.016(3)
C15 0.047(3) 0.039(3) 0.023(2) 0.010(2) 0.013(2) 0.017(2)
C16 0.054(3) 0.048(3) 0.019(2) 0.012(2) 0.009(2) 0.019(2)
C18A 0.030(11) 0.029(4) 0.023(8) 0.015(5) 0.018(4) 0.010(7)
C17A 0.039(4) 0.040(3) 0.030(2) 0.020(2) 0.011(3) 0.016(3)
C16A 0.054(3) 0.048(3) 0.019(2) 0.012(2) 0.009(2) 0.019(2)
C15A 0.047(3) 0.039(3) 0.023(2) 0.010(2) 0.013(2) 0.017(2)
C14A 0.034(5) 0.020(4) 0.0181(17) 0.012(2) 0.015(3) 0.003(3)
S2TA 0.0343(18) 0.035(4) 0.0310(13) 0.018(2) 0.0155(13) 0.013(2)
O6TA 0.069(3) 0.043(8) 0.073(3) 0.039(5) 0.034(3) 0.035(6)
O4TA 0.055(4) 0.068(4) 0.050(4) 0.025(3) 0.037(3) 0.017(3)
O5TA 0.026(5) 0.051(4) 0.035(4) 0.013(3) 0.001(3) -0.005(3)
C2TA 0.019(6) 0.045(3) 0.039(3) 0.013(2) 0.003(3) 0.009(4)
F6TA 0.133(9) 0.118(6) 0.034(4) 0.032(4) 0.040(5) 0.056(8)
F5TA 0.054(7) 0.066(2) 0.056(2) 0.0349(18) 0.006(5) 0.028(4)
F4TA 0.068(4) 0.074(3) 0.061(4) 0.014(3) -0.014(2) -0.018(3)
F1TA 0.096(3) 0.038(3) 0.039(3) -0.0041(16) 0.006(3) 0.026(2)
F2TA 0.0321(17) 0.111(4) 0.045(2) -0.0013(19) 0.0010(17) -0.011(2)
F3TA 0.073(3) 0.063(2) 0.0280(15) 0.0176(15) 0.0142(17) 0.0191(19)
C1TA 0.047(3) 0.036(4) 0.028(4) 0.012(2) 0.005(3) 0.016(3)
O2TA 0.017(4) 0.091(3) 0.028(5) 0.002(3) 0.004(3) 0.003(4)
O3TA 0.112(8) 0.028(4) 0.061(5) 0.024(4) 0.046(5) 0.024(3)
N4 0.0221(13) 0.0218(12) 0.0212(12) 0.0081(10) 0.0047(10) 0.0015(10)
C1B 0.049(2) 0.051(2) 0.038(2) 0.0108(18) 0.0208(19) 0.0004(19)
N1A 0.052(2) 0.066(2) 0.060(3) 0.0118(19) 0.028(2) 0.009(2)
C1C 0.050(2) 0.065(3) 0.048(2) 0.019(2) 0.024(2) 0.011(2)

loop_
_atom_type_symbol
_atom_type_description
_atom_type_scat_dispersion_real
_atom_type_scat_dispersion_imag
_atom_type_scat_source
C C 0.0181 0.0091 'International Tables Vol C Tables 4.2.6.8 and 6.1.1.4'
H H 0.0000 0.0000 'International Tables Vol C Tables 4.2.6.8 and 6.1.1.4'
N N 0.0311 0.0180 'International Tables Vol C Tables 4.2.6.8 and 6.1.1.4'
O O 0.0492 0.0322 'International Tables Vol C Tables 4.2.6.8 and 6.1.1.4'
F F 0.0727 0.0534 'International Tables Vol C Tables 4.2.6.8 and 6.1.1.4'
S S 0.3331 0.5567 'International Tables Vol C Tables 4.2.6.8 and 6.1.1.4'
Fe Fe -1.1336 3.1974 'International Tables Vol C Tables 4.2.6.8 and 6.1.1.4'

loop_
_geom_angle_atom_site_label_1
_geom_angle_atom_site_label_2
_geom_angle_atom_site_label_3
_geom_angle
_geom_angle_site_symmetry_1
_geom_angle_site_symmetry_3
N2 Fe1 N3 100.73(9) . 2_576
N1 Fe1 N2 75.96(9) . .
N1 Fe1 N3 97.29(9) . 2_576
O1T Fe1 N2 95.23(10) . .
O1T Fe1 N1 94.24(10) . .
O1T Fe1 N5 89.94(10) . 2_576
O1T Fe1 N3 162.16(10) . 2_576
O1T Fe1 N4 90.65(10) . 2_576
N5 Fe1 N2 166.82(10) 2_576 .
N5 Fe1 N1 91.59(10) 2_576 .
N5 Fe1 N3 76.22(9) 2_576 2_576
N4 Fe1 N2 100.83(9) 2_576 .
N4 Fe1 N1 174.36(9) 2_576 .
N4 Fe1 N5 91.21(10) 2_576 2_576
N4 Fe1 N3 78.64(9) 2_576 2_576
O1T S1T C1T 106.9(7) . .
O1T S1T C1TA 101.8(2) . .
O1T S1T O3TA 112.3(4) . .
O2T S1T O1T 110.0(14) . .
O2T S1T C1T 104.5(12) . .
O2T S1T C1TA 89.1(10) . .
O2T S1T O2TA 17.2(10) . .
O2T S1T O3TA 131.3(12) . .
O3T S1T O1T 112.8(12) . .
O3T S1T O2T 116.8(15) . .
O3T S1T C1T 104.8(10) . .
O3T S1T C1TA 123.4(9) . .
O3T S1T O2TA 100.1(12) . .
O3T S1T O3TA 21.1(11) . .
C1T S1T C1TA 19.5(5) . .
O2TA S1T O1T 116.4(5) . .
O2TA S1T C1T 115.2(8) . .
O2TA S1T C1TA 102.8(4) . .
O2TA S1T O3TA 116.5(6) . .
O3TA S1T C1T 85.3(6) . .
O3TA S1T C1TA 104.6(4) . .
O5T S2T C2T 105.7(8) . .
O6T S2T O5T 115.0(19) . .
O6T S2T O4T 114.4(17) . .
O6T S2T C2T 101.4(13) . .
O4T S2T O5T 114.6(8) . .
O4T S2T C2T 103.6(8) . .
F5T C2T S2T 113.2(10) . .
F5T C2T F4T 105.7(8) . .
F5T C2T F6T 107.9(11) . .
F4T C2T S2T 110.4(8) . .
F4T C2T F6T 109.6(9) . .
F6T C2T S2T 110.0(7) . .
C7 N2 Fe1 130.0(2) . .
C6 N2 Fe1 113.1(2) . .
C6 N2 C7 116.8(3) . .
C1 N1 Fe1 127.7(2) . .
C1 N1 C5 118.2(3) . .
C5 N1 Fe1 113.5(2) . .
S1T O1T Fe1 153.63(18) . .
C24 N5 Fe1 126.1(2) . 2_576
C24 N5 C20 118.4(3) . .
C20 N5 Fe1 115.13(19) . 2_576
C13 N3 Fe1 106.02(17) . 2_576
C9 N3 Fe1 115.12(18) . 2_576
C9 N3 C13 110.8(2) . .
C9 N3 C19 113.3(2) . .
C19 N3 Fe1 100.88(17) . 2_576
C19 N3 C13 110.1(2) . .
C8 C7 N2 119.8(3) . .
C12 C7 N2 119.5(3) . .
C12 C7 C8 120.7(3) . .
C7 C8 H8 119.8 . .
C7 C8 C9 120.3(3) . .
C9 C8 H8 119.8 . .
N2 C6 H6 119.8 . .
N2 C6 C5 120.5(3) . .
C5 C6 H6 119.8 . .
N3 C13 H13A 109.6 . .
N3 C13 H13B 109.6 . .
N3 C13 H13C 107.4 . .
N3 C13 H13D 107.4 . .
N3 C13 C14 110.1(4) . .
N3 C13 C14A 119.8(5) . .
H13A C13 H13B 108.1 . .
H13A C13 H13C 17.7 . .
H13A C13 H13D 89.8 . .
H13B C13 H13C 123.9 . .
H13B C13 H13D 21.4 . .
H13C C13 H13D 106.9 . .
C14 C13 H13A 109.6 . .
C14 C13 H13B 109.6 . .
C14 C13 H13C 94.9 . .
C14 C13 H13D 127.9 . .
C14A C13 H13A 118.1 . .
C14A C13 H13B 88.8 . .
C14A C13 H13C 107.4 . .
C14A C13 H13D 107.4 . .
C14A C13 C14 20.9(3) . .
N5 C24 H24 118.8 . .
N5 C24 C23 122.5(3) . .
C23 C24 H24 118.8 . .
C8 C9 N3 118.1(3) . .
C10 C9 N3 122.8(3) . .
C10 C9 C8 119.0(3) . .
N3 C19 H19A 109.6 . .
N3 C19 H19B 109.6 . .
N3 C19 C20 110.3(2) . .
H19A C19 H19B 108.1 . .
C20 C19 H19A 109.6 . .
C20 C19 H19B 109.6 . .
N1 C1 H1 118.6 . .
N1 C1 C2 122.7(3) . .
C2 C1 H1 118.6 . .
N5 C20 C19 115.5(3) . .
N5 C20 C21 122.2(3) . .
C21 C20 C19 122.2(3) . .
C17 C18 H18 120.0 . .
N4 C18 H18 120.0 . .
N4 C18 C17 120(3) . .
C7 C12 H12 120.6 . .
C11 C12 C7 118.7(3) . .
C11 C12 H12 120.6 . .
F1T C1T S1T 113.2(14) . .
F1T C1T F3T 110.7(15) . .
F2T C1T S1T 114.3(12) . .
F2T C1T F1T 104.0(15) . .
F2T C1T F3T 106.1(15) . .
F3T C1T S1T 108.2(12) . .
C12 C11 H11 119.0 . .
C12 C11 C10 122.0(3) . .
C10 C11 H11 119.0 . .
N1 C5 C6 116.1(3) . .
N1 C5 C4 122.1(3) . .
C4 C5 C6 121.7(3) . .
C9 C10 H10 120.4 . .
C11 C10 C9 119.2(3) . .
C11 C10 H10 120.4 . .
C24 C23 H23 120.6 . .
C24 C23 C22 118.9(3) . .
C22 C23 H23 120.6 . .
C1 C2 H2 120.6 . .
C3 C2 C1 118.9(3) . .
C3 C2 H2 120.6 . .
C2 C3 H3 120.5 . .
C2 C3 C4 118.9(3) . .
C4 C3 H3 120.5 . .
C23 C22 H22 120.4 . .
C23 C22 C21 119.1(3) . .
C21 C22 H22 120.4 . .
C20 C21 C22 118.8(3) . .
C20 C21 H21 120.6 . .
C22 C21 H21 120.6 . .
C5 C4 C3 119.0(3) . .
C5 C4 H4 120.5 . .
C3 C4 H4 120.5 . .
C15 C14 C13 119.2(7) . .
N4 C14 C13 118.7(7) . .
N4 C14 C15 121.0(6) . .
C18 C17 H17 120.7 . .
C16 C17 C18 119(2) . .
C16 C17 H17 120.7 . .
C14 C15 H15 120.2 . .
C16 C15 C14 119.6(6) . .
C16 C15 H15 120.2 . .
C17 C16 H16 120.5 . .
C15 C16 C17 119.0(6) . .
C15 C16 H16 120.5 . .
C17A C18A H18A 116.0 . .
C17A C18A N4 128(4) . .
N4 C18A H18A 116.0 . .
C18A C17A H17A 120.1 . .
C18A C17A C16A 120(3) . .
C16A C17A H17A 120.1 . .
C17A C16A H16A 121.3 . .
C17A C16A C15A 117.5(7) . .
C15A C16A H16A 121.3 . .
C16A C15A H15A 120.7 . .
C14A C15A C16A 118.6(8) . .
C14A C15A H15A 120.7 . .
C15A C14A C13 120.3(9) . .
C15A C14A N4 125.1(8) . .
N4 C14A C13 114.6(8) . .
O6TA S2TA C2TA 105.5(17) . .
O4TA S2TA O6TA 114(2) . .
O4TA S2TA C2TA 101.2(8) . .
O5TA S2TA O6TA 118(2) . .
O5TA S2TA O4TA 115.4(11) . .
O5TA S2TA C2TA 99.2(11) . .
F6TA C2TA S2TA 112.9(9) . .
F6TA C2TA F5TA 104.5(13) . .
F6TA C2TA F4TA 107.9(11) . .
F5TA C2TA S2TA 110.3(13) . .
F5TA C2TA F4TA 111.3(11) . .
F4TA C2TA S2TA 109.9(10) . .
F1TA C1TA S1T 111.5(5) . .
F1TA C1TA F2TA 110.8(6) . .
F1TA C1TA F3TA 106.0(6) . .
F2TA C1TA S1T 112.1(5) . .
F2TA C1TA F3TA 105.9(6) . .
F3TA C1TA S1T 110.2(4) . .
C18 N4 Fe1 121.8(17) . 2_576
C18 N4 C18A 13(3) . .
C18 N4 C14A 120.6(16) . .
C14 N4 Fe1 114.5(4) . 2_576
C14 N4 C18 121.5(19) . .
C14 N4 C18A 116(2) . .
C14 N4 C14A 23.2(3) . .
C18A N4 Fe1 129(2) . 2_576
C18A N4 C14A 111(2) . .
C14A N4 Fe1 117.0(5) . 2_576
N1A C1B C1C 179.6(5) . .
C1B C1C H1CA 109.5 . .
C1B C1C H1CB 109.5 . .
C1B C1C H1CC 109.5 . .
H1CA C1C H1CB 109.5 . .
H1CA C1C H1CC 109.5 . .
H1CB C1C H1CC 109.5 . .
N2A C4A C3A 171.3(17) . .
N2AA C4AA C3AA 174(2) . .
C4AA C3AA H3AA 109.5 . .
C4AA C3AA H3AB 109.5 . .
C4AA C3AA H3AC 109.5 . .
H3AA C3AA H3AB 109.5 . .
H3AA C3AA H3AC 109.5 . .
H3AB C3AA H3AC 109.5 . .

loop_
_geom_bond_atom_site_label_1
_geom_bond_atom_site_label_2
_geom_bond_distance
_geom_bond_site_symmetry_2
Fe1 N2 2.214(3) .
Fe1 N1 2.177(3) .
Fe1 O1T 2.103(2) .
Fe1 N5 2.161(3) 2_576
Fe1 N3 2.321(2) 2_576
Fe1 N4 2.141(3) 2_576
S1T O1T 1.444(2) .
S1T O2T 1.36(3) .
S1T O3T 1.34(3) .
S1T C1T 1.730(18) .
S1T C1TA 1.869(6) .
S1T O2TA 1.437(10) .
S1T O3TA 1.448(9) .
S2T O5T 1.451(11) .
S2T O6T 1.421(13) .
S2T O4T 1.439(12) .
S2T C2T 1.839(9) .
C2T F5T 1.292(14) .
C2T F4T 1.315(12) .
C2T F6T 1.350(11) .
N2 C7 1.437(4) .
N2 C6 1.273(4) .
N1 C1 1.331(4) .
N1 C5 1.351(4) .
N5 Fe1 2.161(3) 2_576
N5 C24 1.343(4) .
N5 C20 1.346(4) .
N3 Fe1 2.321(2) 2_576
N3 C13 1.497(4) .
N3 C9 1.450(4) .
N3 C19 1.484(4) .
C7 C8 1.388(4) .
C7 C12 1.384(5) .
C8 H8 0.9500 .
C8 C9 1.399(4) .
C6 H6 0.9500 .
C6 C5 1.460(5) .
C13 H13A 0.9900 .
C13 H13B 0.9900 .
C13 H13C 0.9900 .
C13 H13D 0.9900 .
C13 C14 1.533(8) .
C13 C14A 1.503(10) .
C24 H24 0.9500 .
C24 C23 1.378(5) .
C9 C10 1.395(4) .
C19 H19A 0.9900 .
C19 H19B 0.9900 .
C19 C20 1.513(4) .
C1 H1 0.9500 .
C1 C2 1.386(5) .
C20 C21 1.381(4) .
C18 H18 0.9500 .
C18 C17 1.42(5) .
C18 N4 1.36(6) .
C12 H12 0.9500 .
C12 C11 1.375(5) .
F1T C1T 1.35(2) .
F2T C1T 1.32(2) .
F3T C1T 1.372(16) .
C11 H11 0.9500 .
C11 C10 1.391(5) .
C5 C4 1.380(5) .
C10 H10 0.9500 .
C23 H23 0.9500 .
C23 C22 1.383(6) .
C2 H2 0.9500 .
C2 C3 1.376(6) .
C3 H3 0.9500 .
C3 C4 1.386(6) .
C22 H22 0.9500 .
C22 C21 1.386(5) .
C21 H21 0.9500 .
C4 H4 0.9500 .
C14 C15 1.415(11) .
C14 N4 1.303(9) .
C17 H17 0.9500 .
C17 C16 1.391(10) .
C15 H15 0.9500 .
C15 C16 1.377(9) .
C16 H16 0.9500 .
C18A H18A 0.9500 .
C18A C17A 1.30(6) .
C18A N4 1.37(8) .
C17A H17A 0.9500 .
C17A C16A 1.386(12) .
C16A H16A 0.9500 .
C16A C15A 1.392(11) .
C15A H15A 0.9500 .
C15A C14A 1.369(14) .
C14A N4 1.399(12) .
S2TA O6TA 1.445(16) .
S2TA O4TA 1.432(15) .
S2TA O5TA 1.431(15) .
S2TA C2TA 1.842(11) .
C2TA F6TA 1.255(15) .
C2TA F5TA 1.338(18) .
C2TA F4TA 1.360(13) .
F1TA C1TA 1.296(9) .
F2TA C1TA 1.302(9) .
F3TA C1TA 1.343(9) .
N4 Fe1 2.141(3) 2_576
C1B N1A 1.137(6) .
C1B C1C 1.457(7) .
C1C H1CA 0.9800 .
C1C H1CB 0.9800 .
C1C H1CC 0.9800 .
N2A C4A 1.184(12) .
C4A C3A 1.471(14) .
C3A H3AD 0.9800 .
C3A H3AE 0.9800 .
C3A H3AF 0.9800 .
N2AA C4AA 1.171(14) .
C4AA C3AA 1.454(15) .
C3AA H3AA 0.9800 .
C3AA H3AB 0.9800 .
C3AA H3AC 0.9800 .

loop_
_smtbx_masks_void_nr
_smtbx_masks_void_average_x
_smtbx_masks_void_average_y
_smtbx_masks_void_average_z
_smtbx_masks_void_volume
_smtbx_masks_void_count_electrons
1 0.500 0.000 1.000 142.0 37.3
